data_4067868
loop_
_publ_author_name
'Buchner, Magnus R.'
'Bechlars, Bettina'
'Wahl, Bernhard'
'Ruhland, Klaus'

_publ_section_title
;
 Influence of Electronically and Sterically Tunable Cinnamate Ligands on
 the Spectroscopic, Kinetic, and Thermodynamic Properties of
 Bis(triphenylphosphine)palladium(0) Olefin Complexes
;
_journal_issue 2
_journal_name_full Organometallics
_journal_page_first 588
_journal_paper_doi 10.1021/om200849n
_journal_volume 31
_journal_year 2012
_chemical_formula_sum 'C58 H49 Cl N O4 P2 Pd'
_chemical_formula_weight 1027.77
_chemical_name_systematic
; 
 ? 
;
_space_group_IT_number 2
_symmetry_cell_setting triclinic
_symmetry_space_group_name_Hall '-P 1'
_symmetry_space_group_name_H-M 'P -1'
_atom_sites_solution_hydrogens geom
_atom_sites_solution_primary direct
_atom_sites_solution_secondary difmap
_audit_creation_method SHELXL-97
_cell_angle_alpha 84.034(2)
_cell_angle_beta 80.540(2)
_cell_angle_gamma 73.842(2)
_cell_formula_units_Z 2
_cell_length_a 9.4951(3)
_cell_length_b 14.3559(5)
_cell_length_c 18.8085(7)
_cell_measurement_temperature 296(2)
_cell_volume 2424.45(15)
_computing_structure_refinement 'SHELXL-97 (Sheldrick, 1997)'
_computing_structure_solution 'SHELXS-97 (Sheldrick, 1990)'
_diffrn_ambient_temperature 296(2)
_diffrn_measured_fraction_theta_full 0.991
_diffrn_measured_fraction_theta_max 0.991
_diffrn_radiation_monochromator graphite
_diffrn_radiation_source 'fine-focus sealed tube'
_diffrn_radiation_type MoK\a
_diffrn_radiation_wavelength 0.71073
_diffrn_reflns_av_R_equivalents 0.0473
_diffrn_reflns_av_sigmaI/netI 0.0219
_diffrn_reflns_limit_h_max 11
_diffrn_reflns_limit_h_min -11
_diffrn_reflns_limit_k_max 17
_diffrn_reflns_limit_k_min -17
_diffrn_reflns_limit_l_max 22
_diffrn_reflns_limit_l_min -22
_diffrn_reflns_number 119317
_diffrn_reflns_theta_full 25.50
_diffrn_reflns_theta_max 25.50
_diffrn_reflns_theta_min 4.17
_exptl_absorpt_coefficient_mu 0.553
_exptl_crystal_density_diffrn 1.408
_exptl_crystal_density_method 'not measured'
_exptl_crystal_F_000 1058
_refine_diff_density_max 1.000
_refine_diff_density_min -0.866
_refine_diff_density_rms 0.083
_refine_ls_extinction_method none
_refine_ls_goodness_of_fit_ref 1.052
_refine_ls_hydrogen_treatment mixed
_refine_ls_matrix_type full
_refine_ls_number_parameters 605
_refine_ls_number_reflns 8953
_refine_ls_number_restraints 0
_refine_ls_restrained_S_all 1.052
_refine_ls_R_factor_all 0.0364
_refine_ls_R_factor_gt 0.0290
_refine_ls_shift/su_max 0.001
_refine_ls_shift/su_mean 0.000
_refine_ls_structure_factor_coef Fsqd
_refine_ls_weighting_details 'calc w=1/[\s^2^(Fo^2^)+(0.0642P)^2^+1.1287P] where P=(Fo^2^+2Fc^2^)/3'
_refine_ls_weighting_scheme calc
_refine_ls_wR_factor_gt 0.0870
_refine_ls_wR_factor_ref 0.0933
_reflns_number_gt 7842
_reflns_number_total 8953
_reflns_threshold_expression >2sigma(I)
_cod_data_source_file om200849n_si_001.cif
_cod_data_source_block PdPhCl-PhNO2
_cod_original_sg_symbol_H-M P-1
_cod_database_code 4067868

loop_
_symmetry_equiv_pos_as_xyz
'x, y, z'
'-x, -y, -z'

loop_
_atom_site_label
_atom_site_type_symbol
_atom_site_fract_x
_atom_site_fract_y
_atom_site_fract_z
_atom_site_U_iso_or_equiv
_atom_site_adp_type
_atom_site_occupancy
_atom_site_symmetry_multiplicity
_atom_site_calc_flag
_atom_site_refinement_flags
Pd1 Pd 0.462315(17) 0.293595(11) 0.238030(8) 0.01543(7) Uani 1 1 d .
P1 P 0.57204(6) 0.25198(4) 0.34275(3) 0.01520(12) Uani 1 1 d .
P2 P 0.37589(6) 0.16267(4) 0.21641(3) 0.01696(13) Uani 1 1 d .
Cl1 Cl 0.12530(7) 0.72919(5) 0.42822(3) 0.03315(15) Uani 1 1 d .
N1 N 0.7682(3) 0.15446(19) -0.19746(13) 0.0377(6) Uani 1 1 d .
O1 O 0.7277(3) 0.18399(17) -0.25638(11) 0.0566(7) Uani 1 1 d .
O2 O 0.8707(3) 0.08357(19) -0.18806(13) 0.0549(6) Uani 1 1 d .
O3 O 0.46542(18) 0.36824(13) 0.03820(9) 0.0246(4) Uani 1 1 d .
O4 O 0.67190(19) 0.36325(14) 0.08622(10) 0.0302(4) Uani 1 1 d .
C1 C 0.6864(3) 0.20897(19) -0.13451(13) 0.0275(6) Uani 1 1 d .
C2 C 0.5851(3) 0.29709(19) -0.14561(13) 0.0295(6) Uani 1 1 d .
H2 H 0.5651 0.3204 -0.1919 0.035 Uiso 1 1 calc R
C3 C 0.5140(3) 0.34998(19) -0.08671(13) 0.0272(5) Uani 1 1 d .
H3 H 0.4457 0.4098 -0.0928 0.033 Uiso 1 1 calc R
C4 C 0.5456(3) 0.31295(18) -0.01847(12) 0.0225(5) Uani 1 1 d .
C5 C 0.6427(3) 0.22284(19) -0.00728(13) 0.0262(5) Uani 1 1 d .
H5 H 0.6585 0.1981 0.0393 0.031 Uiso 1 1 calc R
C6 C 0.7164(3) 0.16975(19) -0.06614(14) 0.0281(5) Uani 1 1 d .
H6 H 0.7840 0.1096 -0.0601 0.034 Uiso 1 1 calc R
C7 C 0.5390(3) 0.37884(17) 0.09419(13) 0.0223(5) Uani 1 1 d .
C8 C 0.4322(3) 0.41252(16) 0.15623(12) 0.0195(5) Uani 1 1 d .
H8 H 0.3307 0.4463 0.1481 0.023 Uiso 1 1 calc R
C9 C 0.4852(2) 0.43813(16) 0.21619(12) 0.0188(5) Uani 1 1 d .
H9 H 0.5885 0.4412 0.2058 0.023 Uiso 1 1 calc R
C10 C 0.3930(3) 0.50741(16) 0.26877(12) 0.0190(5) Uani 1 1 d .
C11 C 0.2402(3) 0.54628(17) 0.26961(12) 0.0213(5) Uani 1 1 d .
H11 H 0.1930 0.5263 0.2367 0.026 Uiso 1 1 calc R
C12 C 0.1577(3) 0.61385(18) 0.31829(13) 0.0239(5) Uani 1 1 d .
H12 H 0.0566 0.6399 0.3176 0.029 Uiso 1 1 calc R
C13 C 0.2277(3) 0.64193(17) 0.36793(13) 0.0231(5) Uani 1 1 d .
C14 C 0.3777(3) 0.60500(18) 0.36940(13) 0.0252(5) Uani 1 1 d .
H14 H 0.4233 0.6243 0.4033 0.030 Uiso 1 1 calc R
C15 C 0.4598(3) 0.53871(17) 0.31959(13) 0.0219(5) Uani 1 1 d .
H15 H 0.5613 0.5145 0.3199 0.026 Uiso 1 1 calc R
C16 C 0.7183(2) 0.31296(16) 0.34225(12) 0.0183(5) Uani 1 1 d .
C17 C 0.8132(3) 0.31853(17) 0.27764(13) 0.0227(5) Uani 1 1 d .
H17 H 0.8009 0.2915 0.2370 0.027 Uiso 1 1 calc R
C18 C 0.9256(3) 0.36419(18) 0.27368(15) 0.0287(6) Uani 1 1 d .
H18 H 0.9898 0.3663 0.2309 0.034 Uiso 1 1 calc R
C19 C 0.9420(3) 0.4065(2) 0.33351(16) 0.0337(6) Uani 1 1 d .
H19 H 1.0158 0.4384 0.3306 0.040 Uiso 1 1 calc R
C20 C 0.8490(3) 0.4015(2) 0.39746(15) 0.0327(6) Uani 1 1 d .
H20 H 0.8608 0.4297 0.4376 0.039 Uiso 1 1 calc R
C21 C 0.7377(3) 0.35470(18) 0.40233(14) 0.0246(5) Uani 1 1 d .
H21 H 0.6760 0.3512 0.4458 0.030 Uiso 1 1 calc R
C22 C 0.6669(2) 0.12468(16) 0.36350(12) 0.0167(4) Uani 1 1 d .
C23 C 0.8180(3) 0.08607(18) 0.34093(13) 0.0227(5) Uani 1 1 d .
H23 H 0.8755 0.1271 0.3194 0.027 Uiso 1 1 calc R
C24 C 0.8833(3) -0.01307(18) 0.35041(14) 0.0270(5) Uani 1 1 d .
H24 H 0.9835 -0.0384 0.3344 0.032 Uiso 1 1 calc R
C25 C 0.7987(3) -0.07386(18) 0.38369(14) 0.0274(5) Uani 1 1 d .
H25 H 0.8422 -0.1402 0.3899 0.033 Uiso 1 1 calc R
C26 C 0.6495(3) -0.03642(18) 0.40787(14) 0.0261(5) Uani 1 1 d .
H26 H 0.5936 -0.0774 0.4313 0.031 Uiso 1 1 calc R
C27 C 0.5832(3) 0.06202(17) 0.39722(12) 0.0209(5) Uani 1 1 d .
H27 H 0.4825 0.0866 0.4126 0.025 Uiso 1 1 calc R
C28 C 0.4470(2) 0.28642(16) 0.42626(12) 0.0174(4) Uani 1 1 d .
C29 C 0.4829(3) 0.24888(17) 0.49426(12) 0.0210(5) Uani 1 1 d .
H29 H 0.5736 0.2040 0.4983 0.025 Uiso 1 1 calc R
C30 C 0.3845(3) 0.27778(18) 0.55602(13) 0.0268(5) Uani 1 1 d .
H30 H 0.4093 0.2524 0.6012 0.032 Uiso 1 1 calc R
C31 C 0.2496(3) 0.3444(2) 0.55035(15) 0.0323(6) Uani 1 1 d .
H31 H 0.1836 0.3639 0.5917 0.039 Uiso 1 1 calc R
C32 C 0.2128(3) 0.3821(2) 0.48307(15) 0.0313(6) Uani 1 1 d .
H32 H 0.1220 0.4271 0.4794 0.038 Uiso 1 1 calc R
C33 C 0.3106(3) 0.35328(17) 0.42113(13) 0.0233(5) Uani 1 1 d .
H33 H 0.2850 0.3786 0.3761 0.028 Uiso 1 1 calc R
C34 C 0.3052(2) 0.10049(17) 0.29878(12) 0.0197(5) Uani 1 1 d .
C35 C 0.2133(3) 0.15796(19) 0.35219(13) 0.0254(5) Uani 1 1 d .
H35 H 0.1882 0.2252 0.3445 0.030 Uiso 1 1 calc R
C36 C 0.1587(3) 0.1158(2) 0.41675(14) 0.0320(6) Uani 1 1 d .
H36 H 0.0970 0.1549 0.4520 0.038 Uiso 1 1 calc R
C37 C 0.1959(3) 0.0156(2) 0.42880(14) 0.0341(6) Uani 1 1 d .
H37 H 0.1608 -0.0125 0.4725 0.041 Uiso 1 1 calc R
C38 C 0.2854(3) -0.0422(2) 0.37579(14) 0.0296(6) Uani 1 1 d .
H38 H 0.3090 -0.1095 0.3835 0.035 Uiso 1 1 calc R
C39 C 0.3404(3) -0.00009(18) 0.31066(13) 0.0238(5) Uani 1 1 d .
H39 H 0.4008 -0.0394 0.2752 0.029 Uiso 1 1 calc R
C40 C 0.5150(2) 0.06611(16) 0.16750(12) 0.0188(5) Uani 1 1 d .
C41 C 0.6601(3) 0.04448(19) 0.18114(15) 0.0290(6) Uani 1 1 d .
H41 H 0.6836 0.0778 0.2154 0.035 Uiso 1 1 calc R
C42 C 0.7708(3) -0.0262(2) 0.14435(17) 0.0382(7) Uani 1 1 d .
H42 H 0.8675 -0.0402 0.1543 0.046 Uiso 1 1 calc R
C43 C 0.7378(3) -0.0759(2) 0.09300(15) 0.0340(6) Uani 1 1 d .
H43 H 0.8122 -0.1226 0.0678 0.041 Uiso 1 1 calc R
C44 C 0.5928(3) -0.0557(2) 0.07918(14) 0.0324(6) Uani 1 1 d .
H44 H 0.5700 -0.0894 0.0450 0.039 Uiso 1 1 calc R
C45 C 0.4819(3) 0.01457(19) 0.11609(14) 0.0260(5) Uani 1 1 d .
H45 H 0.3850 0.0275 0.1066 0.031 Uiso 1 1 calc R
C46 C 0.2228(2) 0.18697(17) 0.16291(12) 0.0193(5) Uani 1 1 d .
C47 C 0.2255(3) 0.25089(18) 0.10254(14) 0.0269(5) Uani 1 1 d .
H47 H 0.2999 0.2828 0.0924 0.032 Uiso 1 1 calc R
C48 C 0.1187(3) 0.2679(2) 0.05711(15) 0.0316(6) Uani 1 1 d .
H48 H 0.1228 0.3100 0.0162 0.038 Uiso 1 1 calc R
C49 C 0.0065(3) 0.2221(2) 0.07280(15) 0.0330(6) Uani 1 1 d .
H49 H -0.0660 0.2339 0.0428 0.040 Uiso 1 1 calc R
C50 C 0.0016(3) 0.1589(2) 0.13292(15) 0.0335(6) Uani 1 1 d .
H50 H -0.0745 0.1284 0.1435 0.040 Uiso 1 1 calc R
C51 C 0.1104(3) 0.14044(19) 0.17812(14) 0.0261(5) Uani 1 1 d .
H51 H 0.1074 0.0971 0.2183 0.031 Uiso 1 1 calc R
C52 C 0.7438(4) 0.7292(3) 0.23771(18) 0.0502(8) Uani 1 1 d .
H52A H 0.7956 0.7622 0.2619 0.075 Uiso 1 1 calc R
H52B H 0.6956 0.6900 0.2725 0.075 Uiso 1 1 calc R
H52C H 0.6711 0.7761 0.2133 0.075 Uiso 1 1 calc R
C53 C 0.8530(3) 0.6649(2) 0.18315(14) 0.0337(6) Uani 1 1 d .
C54 C 0.8257(3) 0.5807(2) 0.16546(15) 0.0365(6) Uani 1 1 d .
H54 H 0.7407 0.5636 0.1878 0.044 Uiso 1 1 calc R
C55 C 0.9234(3) 0.5215(2) 0.11486(16) 0.0392(7) Uani 1 1 d .
H55 H 0.9031 0.4657 0.1031 0.047 Uiso 1 1 calc R
C56 C 1.0509(3) 0.5457(2) 0.08196(15) 0.0373(7) Uani 1 1 d .
H56 H 1.1172 0.5058 0.0485 0.045 Uiso 1 1 calc R
C57 C 1.0792(3) 0.6292(2) 0.09893(15) 0.0365(7) Uani 1 1 d .
H57 H 1.1645 0.6459 0.0767 0.044 Uiso 1 1 calc R
C58 C 0.9805(3) 0.6882(2) 0.14915(15) 0.0345(6) Uani 1 1 d .
H58 H 1.0004 0.7445 0.1602 0.041 Uiso 1 1 calc R

loop_
_atom_site_aniso_label
_atom_site_aniso_U_11
_atom_site_aniso_U_22
_atom_site_aniso_U_33
_atom_site_aniso_U_23
_atom_site_aniso_U_13
_atom_site_aniso_U_12
Pd1 0.01652(10) 0.01466(10) 0.01576(10) -0.00305(7) -0.00391(7) -0.00352(7)
P1 0.0152(3) 0.0156(3) 0.0151(3) -0.0025(2) -0.0028(2) -0.0036(2)
P2 0.0180(3) 0.0170(3) 0.0169(3) -0.0036(2) -0.0036(2) -0.0048(2)
Cl1 0.0334(3) 0.0320(4) 0.0285(3) -0.0116(3) -0.0021(3) 0.0026(3)
N1 0.0502(15) 0.0398(14) 0.0305(13) -0.0141(11) 0.0078(11) -0.0276(13)
O1 0.107(2) 0.0455(13) 0.0222(11) -0.0087(9) 0.0025(12) -0.0331(13)
O2 0.0467(14) 0.0609(16) 0.0542(14) -0.0334(12) 0.0048(11) -0.0060(12)
O3 0.0232(9) 0.0318(10) 0.0183(8) -0.0042(7) -0.0035(7) -0.0052(7)
O4 0.0226(9) 0.0403(11) 0.0292(10) -0.0106(8) -0.0009(7) -0.0092(8)
C1 0.0347(14) 0.0305(14) 0.0223(12) -0.0087(10) 0.0036(10) -0.0188(11)
C2 0.0464(16) 0.0322(14) 0.0170(12) 0.0012(10) -0.0065(11) -0.0218(12)
C3 0.0332(14) 0.0268(13) 0.0238(12) 0.0010(10) -0.0078(10) -0.0104(11)
C4 0.0243(12) 0.0277(13) 0.0179(11) -0.0027(10) -0.0015(9) -0.0112(10)
C5 0.0294(13) 0.0306(14) 0.0203(12) 0.0016(10) -0.0047(10) -0.0114(11)
C6 0.0280(13) 0.0275(14) 0.0306(14) -0.0034(11) -0.0049(11) -0.0093(11)
C7 0.0261(13) 0.0228(12) 0.0199(12) 0.0009(9) -0.0063(9) -0.0088(10)
C8 0.0208(11) 0.0188(12) 0.0176(11) 0.0013(9) -0.0040(9) -0.0032(9)
C9 0.0183(11) 0.0147(11) 0.0232(12) 0.0015(9) -0.0044(9) -0.0041(9)
C10 0.0226(11) 0.0151(11) 0.0202(11) 0.0025(9) -0.0050(9) -0.0068(9)
C11 0.0230(12) 0.0222(12) 0.0207(11) 0.0013(9) -0.0063(9) -0.0084(10)
C12 0.0190(11) 0.0245(13) 0.0259(12) 0.0016(10) -0.0031(9) -0.0035(10)
C13 0.0255(12) 0.0189(12) 0.0227(12) -0.0033(10) -0.0006(10) -0.0030(10)
C14 0.0315(13) 0.0220(13) 0.0250(12) -0.0043(10) -0.0093(10) -0.0079(10)
C15 0.0208(11) 0.0173(12) 0.0279(13) -0.0016(10) -0.0072(9) -0.0034(9)
C16 0.0174(11) 0.0140(11) 0.0234(12) 0.0003(9) -0.0062(9) -0.0026(9)
C17 0.0193(11) 0.0215(12) 0.0245(12) -0.0011(10) -0.0029(9) -0.0013(9)
C18 0.0182(12) 0.0239(13) 0.0395(15) 0.0071(11) -0.0003(10) -0.0037(10)
C19 0.0249(13) 0.0294(14) 0.0522(18) 0.0100(13) -0.0146(12) -0.0151(11)
C20 0.0391(15) 0.0297(14) 0.0366(15) -0.0001(12) -0.0167(12) -0.0154(12)
C21 0.0279(13) 0.0241(13) 0.0246(12) -0.0001(10) -0.0076(10) -0.0097(10)
C22 0.0197(11) 0.0141(11) 0.0155(10) -0.0044(8) -0.0039(8) -0.0010(9)
C23 0.0206(12) 0.0245(13) 0.0222(12) -0.0030(10) -0.0030(9) -0.0041(10)
C24 0.0215(12) 0.0267(13) 0.0297(13) -0.0105(11) -0.0054(10) 0.0030(10)
C25 0.0313(13) 0.0172(12) 0.0330(14) -0.0060(10) -0.0130(11) 0.0015(10)
C26 0.0288(13) 0.0207(13) 0.0303(13) 0.0007(10) -0.0087(10) -0.0074(10)
C27 0.0195(11) 0.0205(12) 0.0228(12) -0.0041(9) -0.0054(9) -0.0029(9)
C28 0.0177(11) 0.0165(11) 0.0192(11) -0.0047(9) 0.0001(9) -0.0069(9)
C29 0.0232(12) 0.0186(12) 0.0216(12) -0.0025(9) -0.0024(9) -0.0061(9)
C30 0.0379(14) 0.0259(13) 0.0193(12) -0.0047(10) 0.0014(10) -0.0146(11)
C31 0.0332(14) 0.0308(14) 0.0306(14) -0.0143(11) 0.0110(11) -0.0095(11)
C32 0.0223(13) 0.0315(14) 0.0360(15) -0.0123(12) 0.0033(11) -0.0011(11)
C33 0.0212(12) 0.0221(12) 0.0260(12) -0.0035(10) -0.0030(10) -0.0041(10)
C34 0.0177(11) 0.0246(12) 0.0192(11) -0.0028(9) -0.0054(9) -0.0073(9)
C35 0.0215(12) 0.0286(13) 0.0259(13) -0.0045(10) -0.0054(10) -0.0040(10)
C36 0.0260(13) 0.0454(17) 0.0239(13) -0.0098(12) 0.0024(10) -0.0087(12)
C37 0.0340(14) 0.0503(18) 0.0236(13) 0.0042(12) -0.0045(11) -0.0225(13)
C38 0.0360(14) 0.0302(14) 0.0291(13) 0.0046(11) -0.0109(11) -0.0183(12)
C39 0.0269(12) 0.0256(13) 0.0216(12) -0.0040(10) -0.0044(10) -0.0099(10)
C40 0.0205(11) 0.0171(11) 0.0188(11) -0.0022(9) -0.0020(9) -0.0050(9)
C41 0.0239(13) 0.0296(14) 0.0353(14) -0.0129(11) -0.0065(11) -0.0048(11)
C42 0.0204(13) 0.0398(17) 0.0533(18) -0.0191(14) -0.0066(12) 0.0005(11)
C43 0.0282(14) 0.0316(15) 0.0368(15) -0.0142(12) 0.0016(11) 0.0013(11)
C44 0.0370(15) 0.0332(15) 0.0268(13) -0.0137(11) -0.0053(11) -0.0042(12)
C45 0.0239(12) 0.0279(13) 0.0265(13) -0.0103(10) -0.0065(10) -0.0028(10)
C46 0.0173(11) 0.0193(12) 0.0206(11) -0.0105(9) -0.0037(9) 0.0003(9)
C47 0.0298(13) 0.0248(13) 0.0298(13) -0.0034(10) -0.0105(11) -0.0092(10)
C48 0.0378(15) 0.0270(14) 0.0306(14) -0.0006(11) -0.0154(12) -0.0040(11)
C49 0.0226(13) 0.0405(16) 0.0358(15) -0.0140(12) -0.0143(11) 0.0021(11)
C50 0.0201(13) 0.0499(17) 0.0348(15) -0.0122(13) -0.0023(11) -0.0138(12)
C51 0.0223(12) 0.0327(14) 0.0240(12) -0.0072(10) -0.0008(10) -0.0079(10)
C52 0.055(2) 0.057(2) 0.0370(17) -0.0070(15) 0.0007(15) -0.0154(17)
C53 0.0377(15) 0.0371(16) 0.0263(13) 0.0025(12) -0.0100(11) -0.0085(12)
C54 0.0379(15) 0.0407(17) 0.0335(15) 0.0068(13) -0.0068(12) -0.0170(13)
C55 0.0508(18) 0.0314(15) 0.0377(16) 0.0013(12) -0.0143(14) -0.0116(13)
C56 0.0392(16) 0.0388(16) 0.0285(14) -0.0017(12) -0.0117(12) 0.0022(13)
C57 0.0291(14) 0.0472(18) 0.0336(15) 0.0067(13) -0.0109(12) -0.0102(13)
C58 0.0382(15) 0.0348(15) 0.0360(15) 0.0025(12) -0.0147(12) -0.0151(12)

loop_
_atom_type_symbol
_atom_type_description
_atom_type_scat_dispersion_real
_atom_type_scat_dispersion_imag
_atom_type_scat_source
C C 0.0033 0.0016 'International Tables Vol C Tables 4.2.6.8 and 6.1.1.4'
H H 0.0000 0.0000 'International Tables Vol C Tables 4.2.6.8 and 6.1.1.4'
N N 0.0061 0.0033 'International Tables Vol C Tables 4.2.6.8 and 6.1.1.4'
O O 0.0106 0.0060 'International Tables Vol C Tables 4.2.6.8 and 6.1.1.4'
P P 0.1023 0.0942 'International Tables Vol C Tables 4.2.6.8 and 6.1.1.4'
Cl Cl 0.1484 0.1585 'International Tables Vol C Tables 4.2.6.8 and 6.1.1.4'
Pd Pd -0.9988 1.0072 'International Tables Vol C Tables 4.2.6.8 and 6.1.1.4'

loop_
_geom_angle_atom_site_label_1
_geom_angle_atom_site_label_2
_geom_angle_atom_site_label_3
_geom_angle
C9 Pd1 C8 38.73(9)
C9 Pd1 P1 99.34(6)
C8 Pd1 P1 137.57(6)
C9 Pd1 P2 153.02(6)
C8 Pd1 P2 114.84(6)
P1 Pd1 P2 107.47(2)
C28 P1 C22 103.01(10)
C28 P1 C16 104.25(10)
C22 P1 C16 102.28(10)
C28 P1 Pd1 114.92(8)
C22 P1 Pd1 119.23(7)
C16 P1 Pd1 111.40(7)
C34 P2 C40 104.56(11)
C34 P2 C46 102.16(10)
C40 P2 C46 101.57(10)
C34 P2 Pd1 113.69(8)
C40 P2 Pd1 114.71(7)
C46 P2 Pd1 118.30(8)
O2 N1 O1 124.3(3)
O2 N1 C1 118.5(2)
O1 N1 C1 117.3(3)
C4 O3 C7 118.61(18)
C2 C1 C6 122.7(2)
C2 C1 N1 119.0(2)
C6 C1 N1 118.3(2)
C3 C2 C1 118.7(2)
C2 C3 C4 119.2(2)
C5 C4 C3 121.9(2)
C5 C4 O3 122.1(2)
C3 C4 O3 115.8(2)
C4 C5 C6 119.4(2)
C5 C6 C1 118.1(2)
O4 C7 O3 121.3(2)
O4 C7 C8 129.1(2)
O3 C7 C8 109.57(19)
C9 C8 C7 117.7(2)
C9 C8 Pd1 69.54(12)
C7 C8 Pd1 106.15(15)
C8 C9 C10 123.6(2)
C8 C9 Pd1 71.73(13)
C10 C9 Pd1 114.14(15)
C11 C10 C15 117.5(2)
C11 C10 C9 123.0(2)
C15 C10 C9 119.4(2)
C12 C11 C10 121.5(2)
C13 C12 C11 119.0(2)
C14 C13 C12 121.4(2)
C14 C13 Cl1 119.19(19)
C12 C13 Cl1 119.37(19)
C13 C14 C15 119.1(2)
C14 C15 C10 121.4(2)
C21 C16 C17 118.9(2)
C21 C16 P1 123.37(18)
C17 C16 P1 117.73(18)
C18 C17 C16 120.5(2)
C19 C18 C17 119.9(2)
C20 C19 C18 120.1(2)
C19 C20 C21 120.5(3)
C20 C21 C16 120.1(2)
C23 C22 C27 118.7(2)
C23 C22 P1 122.06(17)
C27 C22 P1 118.97(17)
C24 C23 C22 120.6(2)
C25 C24 C23 119.8(2)
C24 C25 C26 120.3(2)
C25 C26 C27 120.1(2)
C26 C27 C22 120.4(2)
C33 C28 C29 119.0(2)
C33 C28 P1 118.17(18)
C29 C28 P1 122.80(18)
C30 C29 C28 120.6(2)
C31 C30 C29 119.9(2)
C30 C31 C32 120.0(2)
C31 C32 C33 120.3(2)
C32 C33 C28 120.1(2)
C35 C34 C39 119.1(2)
C35 C34 P2 117.48(18)
C39 C34 P2 123.46(18)
C36 C35 C34 120.6(2)
C37 C36 C35 120.2(2)
C38 C37 C36 119.8(2)
C37 C38 C39 120.3(2)
C34 C39 C38 120.1(2)
C41 C40 C45 118.6(2)
C41 C40 P2 118.40(18)
C45 C40 P2 123.03(18)
C40 C41 C42 120.9(2)
C43 C42 C41 120.2(3)
C42 C43 C44 119.6(2)
C45 C44 C43 120.3(2)
C44 C45 C40 120.4(2)
C47 C46 C51 119.1(2)
C47 C46 P2 117.83(18)
C51 C46 P2 122.96(19)
C46 C47 C48 121.0(2)
C49 C48 C47 119.7(3)
C50 C49 C48 120.0(2)
C49 C50 C51 120.4(2)
C46 C51 C50 119.8(2)
C58 C53 C54 118.2(3)
C58 C53 C52 121.7(3)
C54 C53 C52 120.1(3)
C53 C54 C55 121.0(3)
C56 C55 C54 119.9(3)
C57 C56 C55 119.8(3)
C56 C57 C58 120.0(3)
C53 C58 C57 121.2(3)

loop_
_geom_bond_atom_site_label_1
_geom_bond_atom_site_label_2
_geom_bond_distance
Pd1 C9 2.137(2)
Pd1 C8 2.166(2)
Pd1 P1 2.3250(6)
Pd1 P2 2.3449(6)
P1 C28 1.828(2)
P1 C22 1.831(2)
P1 C16 1.835(2)
P2 C34 1.831(2)
P2 C40 1.833(2)
P2 C46 1.836(2)
Cl1 C13 1.748(2)
N1 O2 1.217(3)
N1 O1 1.228(3)
N1 C1 1.473(3)
O3 C4 1.385(3)
O3 C7 1.398(3)
O4 C7 1.205(3)
C1 C2 1.379(4)
C1 C6 1.390(4)
C2 C3 1.380(4)
C3 C4 1.384(3)
C4 C5 1.382(4)
C5 C6 1.386(4)
C7 C8 1.442(3)
C8 C9 1.427(3)
C9 C10 1.473(3)
C10 C11 1.400(3)
C10 C15 1.402(3)
C11 C12 1.385(3)
C12 C13 1.381(3)
C13 C14 1.379(4)
C14 C15 1.387(3)
C16 C21 1.393(3)
C16 C17 1.398(3)
C17 C18 1.388(3)
C18 C19 1.383(4)
C19 C20 1.378(4)
C20 C21 1.388(4)
C22 C23 1.397(3)
C22 C27 1.398(3)
C23 C24 1.391(4)
C24 C25 1.381(4)
C25 C26 1.386(4)
C26 C27 1.386(3)
C28 C33 1.393(3)
C28 C29 1.393(3)
C29 C30 1.386(3)
C30 C31 1.382(4)
C31 C32 1.383(4)
C32 C33 1.386(3)
C34 C35 1.391(3)
C34 C39 1.391(3)
C35 C36 1.387(4)
C36 C37 1.386(4)
C37 C38 1.381(4)
C38 C39 1.397(3)
C40 C41 1.387(3)
C40 C45 1.399(3)
C41 C42 1.388(4)
C42 C43 1.381(4)
C43 C44 1.388(4)
C44 C45 1.387(4)
C46 C47 1.385(4)
C46 C51 1.388(3)
C47 C48 1.386(4)
C48 C49 1.379(4)
C49 C50 1.377(4)
C50 C51 1.396(4)
C52 C53 1.515(4)
C53 C58 1.384(4)
C53 C54 1.387(4)
C54 C55 1.388(4)
C55 C56 1.383(4)
C56 C57 1.377(4)
C57 C58 1.386(4)
